data_4132079
loop_
_publ_author_name
'Petrone, David A.'
'Isomura, Mayuko'
'Franzoni, Ivan'
'R\"ossler, Simon L'
'Carreira, Erick M.'

_publ_section_title
;
 Allenylic Carbonates in Enantioselective Iridium-Catalyzed Alkylations.
;
_journal_issue 13
_journal_name_full 'Journal of the American Chemical Society'
_journal_page_first 4697
_journal_page_last 4704
_journal_paper_doi 10.1021/jacs.8b01416
_journal_volume 140
_journal_year 2018
_chemical_absolute_configuration ad
_chemical_formula_moiety 'C25 H24 Br N O2'
_chemical_formula_sum 'C25 H24 Br N O2'
_chemical_formula_weight 450.36
_space_group_crystal_system orthorhombic
_space_group_IT_number 19
_space_group_name_Hall 'P 2ac 2ab'
_space_group_name_H-M_alt 'P 21 21 21'
_atom_sites_solution_hydrogens mixed
_atom_sites_solution_primary dual
_audit_creation_date 2017-10-02
_audit_creation_method
;
Olex2 1.2
(compiled 2017.08.10 svn.r3458 for OlexSys, GUI svn.r5381)
;
_cell_angle_alpha 90
_cell_angle_beta 90
_cell_angle_gamma 90
_cell_formula_units_Z 4
_cell_length_a 5.16730(10)
_cell_length_b 8.87340(10)
_cell_length_c 46.1987(4)
_cell_measurement_reflns_used 60981
_cell_measurement_temperature 100.0(1)
_cell_measurement_theta_max 79.2260
_cell_measurement_theta_min 3.8040
_cell_volume 2118.28(5)
_computing_cell_refinement 'CrysAlisPro 1.171.39.23a (Rigaku OD, 2015)'
_computing_data_collection 'CrysAlisPro 1.171.39.23a (Rigaku OD, 2015)'
_computing_data_reduction 'CrysAlisPro 1.171.39.23a (Rigaku OD, 2015)'
_computing_molecular_graphics 'Olex2 (Dolomanov et al., 2009)'
_computing_publication_material 'Olex2 (Dolomanov et al., 2009)'
_computing_structure_refinement 'XL (Sheldrick, 2008)'
_computing_structure_solution 'XT (Sheldrick, 2015)'
_diffrn_ambient_environment N~2~
_diffrn_ambient_temperature 100.0(1)
_diffrn_detector 'CCD plate'
_diffrn_detector_type 'Pilatus 300K'
_diffrn_measured_fraction_theta_full 0.999
_diffrn_measured_fraction_theta_max 0.995
_diffrn_measurement_details
;
List of Runs (angles in degrees, time in seconds):

  # Type    Start    End  Width  t~exp~   \w     \q     \k     \f   Frames
--------------------------------------------------------------------------
  1  \w     -7.00  23.00   0.50    0.10    --   26.00  97.00-146.82   60
  2  \w     34.00 121.00   0.50    0.10    --   49.37  57.00 -90.00  174
  3  \w     69.00 157.00   0.50    0.50    --   86.00  61.00 -98.54  176
  4  \w    136.00 163.00   0.50    0.50    --  110.00  77.00 -60.00   54
  5  \w    129.00 177.00   0.50    0.50    --  110.00  77.00 -90.00   96
  6  \w    134.00 160.00   0.50    0.50    --  110.00  77.00-180.00   52
  7  \w     94.00 178.00   0.50    0.50    --  110.00  57.00-120.00  168
  8  \w    103.00 128.00   0.50    0.50    --  110.00  38.00   0.00   50
  9  \w     87.00 168.00   0.50    0.50    --  110.00  77.00   0.00  162
 10  \w    129.00 164.00   0.50    0.50    --  102.00  78.00 154.90   70
 11  \w    138.00 176.00   0.50    0.50    --  110.00  77.00 150.00   76
 12  \w     96.00 176.00   0.50    0.50    --  110.00  57.00  90.00  160
 13  \w     94.00 178.00   0.50    0.50    --  110.00  57.00  60.00  168
 14  \w     97.00 129.00   0.50    0.50    --  110.00  77.00 150.00   64
 15  \w     86.00 171.00   0.50    0.50    --  110.00  77.00 120.00  170
 16  \w     94.00 131.00   0.50    0.50    --  110.00  57.00  30.00   74
 17  \w     87.00 171.00   0.50    0.50    --  110.00  77.00 -30.00  168
 18  \w     94.00 174.00   0.50    0.50    --  110.00  57.00-150.00  160
 19  \w     96.00 152.00   0.50    0.50    --  110.00  57.00 -60.00  112
 20  \w     86.00 118.00   0.50    0.50    --  110.00  77.00 -60.00   64
 21  \w     74.00 162.00   0.50    0.50    --   90.00  58.00 -82.28  176
 22  \w     86.00 124.00   0.50    0.50    --  110.00  77.00 -90.00   76
 23  \w     86.00 116.00   0.50    0.50    --  110.00  77.00-180.00   60
 24  \w     57.00 146.00   0.50    0.10    --   78.00  70.00-145.62  178
 25  \w     58.00 146.00   0.50    0.10    --   78.00  69.00-161.93  176
 26  \w     86.00 169.00   0.50    0.50    --  110.00  77.00  30.00  166
 27  \w     75.00 162.00   0.50    0.50    --   90.00  55.00  98.80  174
 28  \w     79.00 105.00   0.50    0.50    --  102.00  78.00 154.90   52
 29  \w     77.00 165.00   0.50    0.50    --   94.00  61.00 110.26  176
 30  \w     61.00 149.00   0.50    0.10    --   78.00  61.00 154.12  176
 31  \w     56.00 144.00   0.50    0.10    --   74.00  63.00  84.08  176
 32  \w     37.00 125.00   0.50    0.10    --   49.37  38.00 120.00  176
 33  \w     60.00 130.00   0.50    0.50    --  110.00 -77.00 -30.00  140
 34  \w     86.00 122.00   0.50    0.50    --  110.00-125.00 -30.00   72
 35  \w     73.00 102.00   0.50    0.50    --  110.00 -99.00 -30.00   58
 36  \w     53.00  79.00   0.50    0.50    --  110.00-125.00 -30.00   52
 37  \w     44.00  69.00   0.50    0.50    --  110.00 -99.00 -30.00   50
 38  \w     38.00  84.00   0.50    0.50    --  110.00 -57.00  60.00   92
 39  \w     66.00  95.00   0.50    0.50    --  110.00 -99.00 150.00   58
 40  \w     96.00 122.00   0.50    0.50    --  110.00-125.00  90.00   52
 41  \w     41.00  76.00   0.50    0.50    --  110.00-125.00  90.00   70
 42  \w     27.00  95.00   0.50    0.10    --   49.37-120.00  58.00  136
 43  \w     42.00 102.00   0.50    0.50    --  110.00 -99.00-150.00  120
 44  \w     48.00  74.00   0.50    0.50    --  110.00 -57.00-150.00   52
 45  \w     43.00  79.00   0.50    0.50    --  110.00 -57.00-180.00   72
 46  \w     36.00 125.00   0.50    0.10    --   58.00  73.00  -8.37  178
 47  \w     37.00 125.00   0.50    0.10    --   49.37  38.00  30.00  176
 48  \w     33.00 121.00   0.50    0.10    --   54.00  72.00  55.76  176
 49  \w     33.00 121.00   0.50    0.10    --   54.00  72.00 134.76  176
 50  \w     32.00 121.00   0.50    0.10    --   54.00  73.00 165.70  178
 51  \w      4.00  30.00   0.50    0.10    --   34.00  90.00 -41.25   52
 52  \w     -7.00  24.00   0.50    0.10    --   26.00  96.00 167.71   62
 53  \w   -125.00 -37.00   0.50    0.10    --  -49.37 -19.00  90.00  176
 54  \w   -125.00 -37.00   0.50    0.10    --  -49.37 -19.00 -90.00  176
 55  \w    -94.00  -3.00   0.50    0.50    --  -70.00  77.00-180.00  182
 56  \w   -125.00 -36.00   0.50    0.10    --  -58.00 -73.00  39.51  178
 57  \w   -120.00 -38.00   0.50    0.10    --  -49.37-178.00 120.00  164
 58  \w   -125.00 -36.00   0.50    0.10    --  -58.00 -73.00 129.88  178
 59  \w   -129.00 -41.00   0.50    0.50    --  -62.00 -71.00 -33.24  176
 60  \w   -133.00 -44.00   0.50    0.50    --  -66.00 -73.00-134.61  178
 61  \w   -137.00 -48.00   0.50    0.50    --  -70.00 -73.00 -41.10  178
 62  \w   -137.00 -48.00   0.50    0.50    --  -70.00 -72.00-103.14  178
 63  \w   -137.00 -48.00   0.50    0.50    --  -70.00 -73.00  43.66  178
 64  \w   -137.00 -48.00   0.50    0.50    --  -70.00 -73.00 172.80  178
 65  \w   -138.00 -50.00   0.50    0.50    --  -70.00 -68.00 134.89  176
 66  \w   -139.00 -51.00   0.50    0.50    --  -70.00 -66.00 -37.97  176
 67  \w   -138.00 -49.00   0.50    0.50    --  -70.00 -69.00 -69.72  178
 68  \w   -139.00 -51.00   0.50    0.50    --  -70.00 -66.00 -15.78  176
 69  \w   -138.00 -50.00   0.50    0.50    --  -70.00 -68.00  75.46  176
 70  \w   -138.00 -49.00   0.50    0.50    --  -70.00 -69.00 117.34  178
 71  \w   -139.00 -51.00   0.50    0.50    --  -70.00 -65.00  87.30  176
 72  \w   -139.00 -51.00   0.50    0.50    --  -70.00 -65.00   7.56  176
 73  \w   -137.00 -48.00   0.50    0.50    --  -70.00 -73.00-154.75  178
;
_diffrn_measurement_device 'four-circle diffractometer'
_diffrn_measurement_device_type 'XtaLAB Synergy, Dualflex, Pilatus 300K'
_diffrn_measurement_method '\w scans'
_diffrn_orient_matrix_type 'CrysAlisPro convention (1999,Acta A55,543-557)'
_diffrn_orient_matrix_UB_11 -0.0178503000
_diffrn_orient_matrix_UB_12 -0.1703143000
_diffrn_orient_matrix_UB_13 -0.0061684000
_diffrn_orient_matrix_UB_21 -0.0382701000
_diffrn_orient_matrix_UB_22 -0.0305176000
_diffrn_orient_matrix_UB_23 0.0325375000
_diffrn_orient_matrix_UB_31 -0.2951546000
_diffrn_orient_matrix_UB_32 0.0142886000
_diffrn_orient_matrix_UB_33 -0.0038854000
_diffrn_radiation_monochromator mirror
_diffrn_radiation_probe x-ray
_diffrn_radiation_type CuK\a
_diffrn_radiation_wavelength 1.54184
_diffrn_reflns_av_R_equivalents 0.0561
_diffrn_reflns_av_unetI/netI 0.0181
_diffrn_reflns_Laue_measured_fraction_full 0.999
_diffrn_reflns_Laue_measured_fraction_max 0.995
_diffrn_reflns_limit_h_max 5
_diffrn_reflns_limit_h_min -6
_diffrn_reflns_limit_k_max 11
_diffrn_reflns_limit_k_min -11
_diffrn_reflns_limit_l_max 58
_diffrn_reflns_limit_l_min -58
_diffrn_reflns_number 78643
_diffrn_reflns_point_group_measured_fraction_full 0.999
_diffrn_reflns_point_group_measured_fraction_max 0.987
_diffrn_reflns_theta_full 67.684
_diffrn_reflns_theta_max 79.755
_diffrn_reflns_theta_min 3.827
_diffrn_source 'micro-focus sealed X-ray tube'
_diffrn_source_type 'PhotonJet (Cu) X-ray Source'
_exptl_absorpt_coefficient_mu 2.803
_exptl_absorpt_correction_T_max 1.000
_exptl_absorpt_correction_T_min 0.692
_exptl_absorpt_correction_type gaussian
_exptl_absorpt_process_details
;
CrysAlisPro 1.171.39.23a (Rigaku Oxford Diffraction, 2015)
Numerical absorption correction based on gaussian integration over
			a multifaceted crystal model
Empirical absorption correction using spherical harmonics,
 implemented in SCALE3 ABSPACK scaling algorithm.
;
_exptl_crystal_colour 'clear colourless'
_exptl_crystal_colour_lustre clear
_exptl_crystal_colour_primary colourless
_exptl_crystal_density_diffrn 1.412
_exptl_crystal_description block
_exptl_crystal_F_000 928
_exptl_crystal_size_max 0.153
_exptl_crystal_size_mid 0.071
_exptl_crystal_size_min 0.043
_refine_diff_density_max 0.874
_refine_diff_density_min -0.994
_refine_diff_density_rms 0.100
_refine_ls_abs_structure_details
;
 Flack x determined using 1750 quotients [(I+)-(I-)]/[(I+)+(I-)]
 (Parsons, Flack and Wagner, Acta Cryst. B69 (2013) 249-259).
;
_refine_ls_abs_structure_Flack 0.011(6)
_refine_ls_extinction_method none
_refine_ls_goodness_of_fit_ref 1.221
_refine_ls_hydrogen_treatment mixed
_refine_ls_matrix_type full
_refine_ls_number_parameters 317
_refine_ls_number_reflns 4569
_refine_ls_number_restraints 173
_refine_ls_restrained_S_all 1.206
_refine_ls_R_factor_all 0.0519
_refine_ls_R_factor_gt 0.0514
_refine_ls_shift/su_max 0.000
_refine_ls_shift/su_mean 0.000
_refine_ls_structure_factor_coef Fsqd
_refine_ls_weighting_details 'w=1/[\s^2^(Fo^2^)+(0.0169P)^2^+8.8441P] where P=(Fo^2^+2Fc^2^)/3'
_refine_ls_weighting_scheme calc
_refine_ls_wR_factor_gt 0.1290
_refine_ls_wR_factor_ref 0.1293
_reflns_Friedel_coverage 0.676
_reflns_Friedel_fraction_full 1.000
_reflns_Friedel_fraction_max 0.977
_reflns_number_gt 4516
_reflns_number_total 4569
_reflns_threshold_expression 'I > 2\s(I)'
_cod_data_source_file ja8b01416_si_003.cif
_cod_data_source_block ca280917_1_1
_cod_database_code 4132079
_shelx_shelxl_version_number 2014/7
_chemical_oxdiff_formula C25H24BrNO2
_shelx_space_group_comment
;
The symmetry employed for this shelxl refinement is uniquely defined
by the following loop, which should always be used as a source of
symmetry information in preference to the above space-group names.
They are only intended as comments.
;
_reflns_odcompleteness_completeness 99.87
_reflns_odcompleteness_iscentric 1
_reflns_odcompleteness_theta 66.97
_olex2_refinement_description
;
1. Fixed Uiso
 At 1.2 times of:
  All C(H) groups, All C(H,H) groups, All N(H) groups
2. Restrained distances
 N1-H1
 0.93 with sigma of 0.02
 C25-H25A = C25-H25B
 0.86 with sigma of 0.001
 H25A-H25B
 1.49 with sigma of 0.001
 N1-C3A \\sim N1-C3
 with sigma of 0.02
 N1-C6A \\sim N1-C4A
 with sigma of 0.02
 Br1-C5 \\sim Br1A-C5A
 with sigma of 0.02
 Br1A-C1A \\sim Br1A-C10A
 with sigma of 0.02
3. Restrained planarity
 C22, C25, H25A, H25B
 with sigma of 0.001
 N1, C3A, C6A, C10A, C5A, C1A, C4A, Br1A
 with sigma of 0.01
4. Uiso/Uaniso restraints and constraints
Uanis(C3A) \\sim Ueq, Uanis(C6A) \\sim Ueq, Uanis(C10A) \\sim Ueq, Uanis(C5A)
\\sim Ueq, Uanis(C1A) \\sim Ueq, Uanis(C4A) \\sim Ueq: with sigma of 0.001 and
sigma for terminal atoms of 0.002
Uanis(Br1) = Uanis(Br1A)
5. Rigid body (RIGU) restrains
 C17, C18, C22, C25
 with sigma for 1-2 distances of 0.004 and sigma for 1-3 distances of 0.004
 C1, C3, C4, C5, C6, C1A, C3A, C4A, C5A, C6A, C10, C10A, Br1, Br1A, N1
 with sigma for 1-2 distances of 0.004 and sigma for 1-3 distances of 0.004
6. Others
 Sof(C3A)=Sof(C6A)=Sof(H6A)=Sof(C10A)=Sof(H10A)=Sof(C5A)=Sof(C1A)=Sof(H1AA)=
 Sof(C4A)=Sof(H4A)=Sof(Br1A)=1-FVAR(1)
 Sof(Br1)=Sof(C1)=Sof(H1A)=Sof(C3)=Sof(C4)=Sof(H4)=Sof(C5)=Sof(C6)=Sof(H6)=
 Sof(C10)=Sof(H10)=FVAR(1)
7.a Ternary CH refined with riding coordinates:
 C17(H17)
7.b Secondary CH2 refined with riding coordinates:
 C7(H7A,H7B), C8(H8A,H8B), C13(H13A,H13B), C23(H23A,H23B)
7.c Aromatic/amide H refined with riding coordinates:
 C1(H1A), C4(H4), C6(H6), C9(H9), C10(H10), C12(H12), C15(H15), C16(H16),
 C18(H18), C20(H20), C21(H21), C24(H24), C6A(H6A), C10A(H10A), C1A(H1AA),
 C4A(H4A)
7.d Fitted hexagon refined as free rotating group:
 C3A(C6A,C10A,C5A,C1A,C4A)
;
_olex2_date_sample_data_collection 2017-10-28
_olex2_date_sample_submission 2017-10-28
_olex2_submission_original_sample_id ca280917_1_1
_olex2_submission_special_instructions 'No special instructions were received'
_oxdiff_exptl_absorpt_empirical_details
;
Empirical correction (ABSPACK) includes:
- Absorption correction using spherical harmonics
- Frame scaling
- Detector area scaling
;
_oxdiff_exptl_absorpt_empirical_full_max 1.246
_oxdiff_exptl_absorpt_empirical_full_min 0.841

loop_
_space_group_symop_operation_xyz
'x, y, z'
'-x+1/2, -y, z+1/2'
'-x, y+1/2, -z+1/2'
'x+1/2, -y+1/2, -z'

loop_
_atom_site_label
_atom_site_type_symbol
_atom_site_fract_x
_atom_site_fract_y
_atom_site_fract_z
_atom_site_U_iso_or_equiv
_atom_site_adp_type
_atom_site_occupancy
_atom_site_site_symmetry_order
_atom_site_calc_flag
_atom_site_refinement_flags_posn
_atom_site_refinement_flags_adp
_atom_site_refinement_flags_occupancy
_atom_site_disorder_assembly
_atom_site_disorder_group
Br1 Br 0.20759(15) -0.21946(8) 0.42713(2) 0.02967(19) Uani 0.9755(17) 1 d D U P A 1
O1 O 0.3058(9) 0.2458(4) 0.58034(8) 0.0250(9) Uani 1 1 d . . . . .
O2 O 0.6106(9) 0.1477(6) 0.55044(10) 0.0266(10) Uani 1 1 d . . . . .
N1 N 0.1774(11) 0.1248(6) 0.54083(11) 0.0217(11) Uani 1 1 d D U . . .
H1 H 0.014(8) 0.150(9) 0.5470(16) 0.026 Uiso 1 1 d DR . . . .
C1 C -0.0003(13) -0.1362(8) 0.48197(15) 0.0226(13) Uani 0.9755(17) 1 d . U P A 1
H1A H -0.1300 -0.2055 0.4778 0.027 Uiso 0.9755(17) 1 calc R . P A 1
C2 C 0.3862(13) 0.1696(7) 0.55623(14) 0.0221(13) Uani 1 1 d . . . . .
C3 C 0.1915(14) 0.0472(6) 0.51430(13) 0.0199(11) Uani 0.9755(17) 1 d D U P A 1
C4 C -0.0027(13) -0.0581(8) 0.50790(14) 0.0217(13) Uani 0.9755(17) 1 d . U P A 1
H4 H -0.1343 -0.0756 0.5212 0.026 Uiso 0.9755(17) 1 calc R . P A 1
C5 C 0.1982(14) -0.1098(7) 0.46225(12) 0.0201(11) Uani 0.9755(17) 1 d D U P A 1
C6 C 0.3849(13) 0.0742(7) 0.49407(14) 0.0216(13) Uani 0.9755(17) 1 d . U P A 1
H6 H 0.5129 0.1450 0.4980 0.026 Uiso 0.9755(17) 1 calc R . P A 1
C7 C 0.5178(14) 0.2941(9) 0.59902(14) 0.0301(15) Uani 1 1 d . . . . .
H7A H 0.6190 0.3716 0.5895 0.036 Uiso 1 1 calc R . . . .
H7B H 0.6305 0.2096 0.6033 0.036 Uiso 1 1 calc R . . . .
C8 C 0.2214(15) 0.4887(8) 0.62220(14) 0.0273(14) Uani 1 1 d . . . . .
H8A H 0.0679 0.4551 0.6120 0.033 Uiso 1 1 calc R . . . .
H8B H 0.3080 0.5626 0.6101 0.033 Uiso 1 1 calc R . . . .
C9 C 0.4210(13) 0.6264(8) 0.72036(15) 0.0269(14) Uani 1 1 d . . . . .
H9 H 0.5631 0.5652 0.7166 0.032 Uiso 1 1 calc R . . . .
C10 C 0.3885(14) -0.0037(8) 0.46805(14) 0.0235(13) Uani 0.9755(17) 1 d . U P A 1
H10 H 0.5180 0.0151 0.4545 0.028 Uiso 0.9755(17) 1 calc R . P A 1
C11 C 0.2862(15) 0.6827(7) 0.69765(14) 0.0289(14) Uani 1 1 d . . . . .
C12 C 0.4970(15) 0.5980(8) 0.77328(16) 0.0305(16) Uani 1 1 d . . . . .
H12 H 0.6405 0.5374 0.7698 0.037 Uiso 1 1 calc R . . . .
C13 C 0.4004(15) 0.3552(9) 0.62670(15) 0.0318(16) Uani 1 1 d . . . . .
H13A H 0.5392 0.3852 0.6396 0.038 Uiso 1 1 calc R . . . .
H13B H 0.3043 0.2752 0.6361 0.038 Uiso 1 1 calc R . . . .
C14 C 0.3564(12) 0.6561(7) 0.74945(15) 0.0253(14) Uani 1 1 d . . . . .
C15 C -0.0022(14) 0.8096(7) 0.73157(15) 0.0281(15) Uani 1 1 d . . . . .
H15 H -0.1443 0.8715 0.7350 0.034 Uiso 1 1 calc R . . . .
C16 C 0.0697(12) 0.7787(9) 0.70408(14) 0.0278(13) Uani 1 1 d . . . . .
H16 H -0.0236 0.8208 0.6889 0.033 Uiso 1 1 calc R . . . .
C17 C 0.3550(13) 0.6474(8) 0.66643(15) 0.0270(14) Uani 1 1 d . U . . .
H17 H 0.5064 0.5809 0.6666 0.032 Uiso 1 1 calc R . . . .
C18 C 0.4339(14) 0.7937(9) 0.65114(15) 0.0320(15) Uani 1 1 d . U . . .
H18 H 0.5971 0.8323 0.6553 0.038 Uiso 1 1 calc R . . . .
C19 C 0.1379(12) 0.7483(7) 0.75544(14) 0.0274(15) Uani 1 1 d . . . . .
C20 C 0.4283(16) 0.6283(9) 0.80104(17) 0.0351(17) Uani 1 1 d . . . . .
H20 H 0.5247 0.5891 0.8163 0.042 Uiso 1 1 calc R . . . .
C21 C 0.0683(13) 0.7813(10) 0.78450(15) 0.0332(15) Uani 1 1 d . . . . .
H21 H -0.0716 0.8440 0.7884 0.040 Uiso 1 1 calc R . . . .
C22 C 0.2947(17) 0.8676(8) 0.63308(15) 0.0346(15) Uani 1 1 d . U . . .
C23 C 0.1386(14) 0.5648(8) 0.65089(15) 0.0291(15) Uani 1 1 d . . . . .
H23A H 0.0006 0.6358 0.6468 0.035 Uiso 1 1 calc R . . . .
H23B H 0.0694 0.4883 0.6637 0.035 Uiso 1 1 calc R . . . .
C24 C 0.2093(15) 0.7199(9) 0.80675(14) 0.0350(15) Uani 1 1 d . . . . .
H24 H 0.1607 0.7387 0.8258 0.042 Uiso 1 1 calc R . . . .
C25 C 0.1570(18) 0.9392(9) 0.6146(2) 0.053(3) Uani 1 1 d D U . . .
H25A H 0.051(6) 1.004(3) 0.6217(7) 0.064 Uiso 1 1 d DR . . . .
H25B H 0.166(7) 0.926(4) 0.5961(3) 0.064 Uiso 1 1 d DR . . . .
C3A C 0.201(4) 0.0323(19) 0.5193(4) 0.023(6) Uani 0.0245(17) 1 d D U P A 2
C6A C 0.425(12) 0.035(11) 0.5025(19) 0.023(7) Uani 0.0245(17) 1 d DG U P A 2
H6A H 0.5567 0.1023 0.5067 0.028 Uiso 0.0245(17) 1 calc R . P A 2
C10A C 0.451(13) -0.065(11) 0.4793(19) 0.024(7) Uani 0.0245(17) 1 d DG U P A 2
H10A H 0.6000 -0.0631 0.4681 0.029 Uiso 0.0245(17) 1 calc R . P A 2
C5A C 0.253(6) -0.166(3) 0.4730(5) 0.024(7) Uani 0.0245(17) 1 d DG U P A 2
C1A C 0.030(13) -0.168(11) 0.4898(19) 0.023(7) Uani 0.0245(17) 1 d DG U P A 2
H1AA H -0.1019 -0.2357 0.4855 0.028 Uiso 0.0245(17) 1 calc R . P A 2
C4A C 0.004(12) -0.069(11) 0.5129(19) 0.023(7) Uani 0.0245(17) 1 d DG U P A 2
H4A H -0.1452 -0.0704 0.5241 0.028 Uiso 0.0245(17) 1 calc R . P A 2
Br1A Br 0.287(6) -0.293(3) 0.4432(5) 0.02967(19) Uani 0.0245(17) 1 d D U P A 2

loop_
_atom_site_aniso_label
_atom_site_aniso_U_11
_atom_site_aniso_U_22
_atom_site_aniso_U_33
_atom_site_aniso_U_23
_atom_site_aniso_U_13
_atom_site_aniso_U_12
Br1 0.0389(4) 0.0273(3) 0.0228(3) -0.0047(3) -0.0019(3) 0.0055(3)
O1 0.026(2) 0.019(2) 0.030(2) -0.0063(15) -0.0024(18) -0.0019(18)
O2 0.017(2) 0.028(2) 0.035(3) -0.005(2) -0.0019(19) -0.0015(19)
N1 0.018(3) 0.025(2) 0.023(2) -0.0013(19) 0.000(2) 0.001(2)
C1 0.018(3) 0.021(3) 0.029(3) -0.003(2) -0.001(2) 0.002(3)
C2 0.025(3) 0.016(3) 0.025(3) 0.002(2) -0.004(3) 0.000(2)
C3 0.021(3) 0.017(3) 0.022(3) 0.001(2) -0.002(2) 0.000(2)
C4 0.018(3) 0.022(3) 0.026(3) 0.000(2) 0.000(2) -0.001(2)
C5 0.021(3) 0.019(3) 0.020(3) -0.001(2) -0.002(2) 0.003(3)
C6 0.019(3) 0.020(3) 0.026(3) 0.004(2) 0.000(2) 0.001(2)
C7 0.030(3) 0.030(4) 0.031(3) -0.006(3) -0.010(3) 0.003(3)
C8 0.022(3) 0.031(3) 0.029(3) 0.000(3) -0.002(3) -0.004(3)
C9 0.023(3) 0.024(3) 0.034(4) -0.003(3) -0.001(3) -0.002(3)
C10 0.021(3) 0.026(3) 0.023(3) 0.002(2) 0.000(2) 0.002(3)
C11 0.030(3) 0.024(3) 0.033(3) -0.002(2) -0.003(3) -0.007(3)
C12 0.029(4) 0.025(3) 0.038(4) 0.001(3) -0.007(3) -0.001(3)
C13 0.037(4) 0.032(4) 0.027(3) -0.002(3) -0.007(3) -0.001(3)
C14 0.019(3) 0.023(3) 0.034(3) -0.002(3) -0.006(3) -0.005(2)
C15 0.022(3) 0.022(4) 0.040(4) -0.002(3) -0.004(3) 0.001(3)
C16 0.020(3) 0.027(3) 0.036(3) 0.000(3) -0.007(3) 0.000(3)
C17 0.024(4) 0.025(3) 0.032(3) -0.003(3) 0.000(3) 0.000(3)
C18 0.031(4) 0.030(3) 0.035(3) -0.004(3) 0.002(3) -0.008(3)
C19 0.019(3) 0.031(4) 0.032(3) -0.003(3) -0.004(2) -0.009(2)
C20 0.039(4) 0.029(4) 0.037(4) 0.000(3) -0.006(3) 0.000(3)
C21 0.030(4) 0.032(3) 0.038(4) -0.005(3) 0.003(3) -0.006(4)
C22 0.040(4) 0.025(3) 0.038(3) -0.002(3) -0.002(3) -0.012(3)
C23 0.025(4) 0.027(3) 0.035(4) 0.000(3) -0.001(3) -0.003(3)
C24 0.040(4) 0.037(3) 0.028(3) -0.005(3) 0.003(3) -0.011(4)
C25 0.060(6) 0.038(4) 0.063(5) 0.015(4) -0.023(5) -0.025(4)
C3A 0.023(6) 0.023(6) 0.023(6) 0.0000(14) 0.0000(13) 0.0000(13)
C6A 0.023(7) 0.023(7) 0.023(7) 0.0000(14) 0.0000(14) 0.0000(13)
C10A 0.024(7) 0.024(7) 0.024(7) 0.0000(14) 0.0000(13) 0.0000(14)
C5A 0.024(7) 0.024(7) 0.024(7) 0.0000(14) 0.0000(13) 0.0000(13)
C1A 0.023(7) 0.023(7) 0.023(7) 0.0000(14) 0.0000(14) 0.0000(13)
C4A 0.023(7) 0.023(7) 0.023(7) 0.0000(14) 0.0000(13) 0.0000(14)
Br1A 0.0389(4) 0.0273(3) 0.0228(3) -0.0047(3) -0.0019(3) 0.0055(3)

loop_
_atom_type_symbol
_atom_type_description
_atom_type_scat_dispersion_real
_atom_type_scat_dispersion_imag
_atom_type_scat_source
C C 0.0181 0.0091 'International Tables Vol C Tables 4.2.6.8 and 6.1.1.4'
H H 0.0000 0.0000 'International Tables Vol C Tables 4.2.6.8 and 6.1.1.4'
Br Br -0.6763 1.2805 'International Tables Vol C Tables 4.2.6.8 and 6.1.1.4'
N N 0.0311 0.0180 'International Tables Vol C Tables 4.2.6.8 and 6.1.1.4'
O O 0.0492 0.0322 'International Tables Vol C Tables 4.2.6.8 and 6.1.1.4'

loop_
_exptl_crystal_face_index_h
_exptl_crystal_face_index_k
_exptl_crystal_face_index_l
_exptl_crystal_face_perp_dist
1 0 -5 0.0562
-1 0 -1 0.0792
0 -1 -5 0.0293
2 1 -5 0.0694
0 0 1 0.0135
0 1 -5 0.0373
-2 1 -5 0.0763
0 1 -29 0.0271
-1 1 -29 0.0323
0 5 2 0.0385
0 -5 -3 0.0316
-1 -5 -4 0.0428
-2 5 -2 0.0634

loop_
_geom_angle_atom_site_label_1
_geom_angle_atom_site_label_2
_geom_angle_atom_site_label_3
_geom_angle
C2 O1 C7 113.5(5)
C2 N1 H1 120(5)
C2 N1 C3 124.1(6)
C3 N1 H1 116(5)
C3A N1 H1 119(5)
C3A N1 C2 120.9(10)
C4 C1 H1A 120.4
C4 C1 C5 119.3(6)
C5 C1 H1A 120.4
O2 C2 O1 123.5(6)
O2 C2 N1 127.1(6)
N1 C2 O1 109.4(6)
C4 C3 N1 118.2(6)
C6 C3 N1 122.6(6)
C6 C3 C4 119.2(6)
C1 C4 C3 120.6(6)
C1 C4 H4 119.7
C3 C4 H4 119.7
C1 C5 Br1 119.6(5)
C10 C5 Br1 119.7(5)
C10 C5 C1 120.6(6)
C3 C6 H6 119.8
C10 C6 C3 120.5(6)
C10 C6 H6 119.8
O1 C7 H7A 110.2
O1 C7 H7B 110.2
O1 C7 C13 107.7(6)
H7A C7 H7B 108.5
C13 C7 H7A 110.2
C13 C7 H7B 110.2
H8A C8 H8B 107.8
C13 C8 H8A 109.0
C13 C8 H8B 109.0
C13 C8 C23 113.1(6)
C23 C8 H8A 109.0
C23 C8 H8B 109.0
C11 C9 H9 118.4
C11 C9 C14 123.2(7)
C14 C9 H9 118.4
C5 C10 H10 120.1
C6 C10 C5 119.8(6)
C6 C10 H10 120.1
C9 C11 C16 117.3(6)
C9 C11 C17 122.6(7)
C16 C11 C17 120.1(6)
C14 C12 H12 119.1
C20 C12 H12 119.1
C20 C12 C14 121.9(7)
C7 C13 C8 114.1(6)
C7 C13 H13A 108.7
C7 C13 H13B 108.7
C8 C13 H13A 108.7
C8 C13 H13B 108.7
H13A C13 H13B 107.6
C9 C14 C12 123.5(7)
C9 C14 C19 118.8(6)
C12 C14 C19 117.7(6)
C16 C15 H15 119.7
C16 C15 C19 120.6(6)
C19 C15 H15 119.7
C11 C16 H16 119.0
C15 C16 C11 121.9(6)
C15 C16 H16 119.0
C11 C17 H17 107.6
C11 C17 C18 109.0(5)
C18 C17 H17 107.6
C23 C17 C11 112.1(6)
C23 C17 H17 107.6
C23 C17 C18 112.8(6)
C17 C18 H18 117.2
C22 C18 C17 125.7(7)
C22 C18 H18 117.2
C14 C19 C15 118.2(6)
C21 C19 C14 120.3(6)
C21 C19 C15 121.5(6)
C12 C20 H20 120.1
C12 C20 C24 119.9(7)
C24 C20 H20 120.1
C19 C21 H21 120.3
C24 C21 C19 119.4(7)
C24 C21 H21 120.3
C25 C22 C18 178.7(9)
C8 C23 H23A 108.7
C8 C23 H23B 108.7
C17 C23 C8 114.3(6)
C17 C23 H23A 108.7
C17 C23 H23B 108.7
H23A C23 H23B 107.6
C20 C24 H24 119.6
C21 C24 C20 120.8(6)
C21 C24 H24 119.6
C22 C25 H25A 115(3)
C22 C25 H25B 124(3)
H25A C25 H25B 120.1(3)
N1 C3A C6A 120.0(11)
N1 C3A C4A 120.0(12)
C6A C3A C4A 120.00(8)
C3A C6A H6A 120.0
C3A C6A C10A 120.00(7)
C10A C6A H6A 120.0
C6A C10A H10A 120.0
C6A C10A C5A 120.0
C5A C10A H10A 120.0
C10A C5A Br1A 119.9(10)
C1A C5A C10A 120.00(6)
C1A C5A Br1A 120.1(10)
C5A C1A H1AA 120.0
C4A C1A C5A 120.00(8)
C4A C1A H1AA 120.0
C3A C4A H4A 120.0
C1A C4A C3A 120.0
C1A C4A H4A 120.0

loop_
_geom_bond_atom_site_label_1
_geom_bond_atom_site_label_2
_geom_bond_distance
Br1 C5 1.892(6)
O1 C2 1.368(7)
O1 C7 1.458(8)
O2 C2 1.206(8)
N1 H1 0.92(3)
N1 C2 1.352(8)
N1 C3 1.408(7)
N1 C3A 1.30(2)
C1 H1A 0.9300
C1 C4 1.384(9)
C1 C5 1.392(9)
C3 C4 1.403(9)
C3 C6 1.389(9)
C4 H4 0.9300
C5 C10 1.388(10)
C6 H6 0.9300
C6 C10 1.387(9)
C7 H7A 0.9700
C7 H7B 0.9700
C7 C13 1.516(10)
C8 H8A 0.9700
C8 H8B 0.9700
C8 C13 1.517(10)
C8 C23 1.548(9)
C9 H9 0.9300
C9 C11 1.355(10)
C9 C14 1.409(10)
C10 H10 0.9300
C11 C16 1.437(10)
C11 C17 1.518(9)
C12 H12 0.9300
C12 C14 1.416(9)
C12 C20 1.358(11)
C13 H13A 0.9700
C13 H13B 0.9700
C14 C19 1.422(9)
C15 H15 0.9300
C15 C16 1.351(10)
C15 C19 1.427(9)
C16 H16 0.9300
C17 H17 0.9800
C17 C18 1.534(10)
C17 C23 1.517(9)
C18 H18 0.9300
C18 C22 1.282(11)
C19 C21 1.421(9)
C20 H20 0.9300
C20 C24 1.418(11)
C21 H21 0.9300
C21 C24 1.373(10)
C22 C25 1.281(11)
C23 H23A 0.9700
C23 H23B 0.9700
C24 H24 0.9300
C25 H25A 0.8600(14)
C25 H25B 0.8600(14)
C3A C6A 1.3900
C3A C4A 1.3900
C6A H6A 0.9300
C6A C10A 1.3900
C10A H10A 0.9300
C10A C5A 1.3900
C5A C1A 1.3900
C5A Br1A 1.79(2)
C1A H1AA 0.9300
C1A C4A 1.3900
C4A H4A 0.9300

loop_
_exptl_oxdiff_crystal_face_indexfrac_h
_exptl_oxdiff_crystal_face_indexfrac_k
_exptl_oxdiff_crystal_face_indexfrac_l
_exptl_oxdiff_crystal_face_x
_exptl_oxdiff_crystal_face_y
_exptl_oxdiff_crystal_face_z
0.9999 0.0020 -4.9973 0.0126 -0.2009 -0.2757
-1.0001 -0.0005 -1.0029 0.0241 0.0057 0.2991
-0.0002 -0.9989 -5.0033 0.2010 -0.1323 0.0052
2.0000 1.0028 -4.9912 -0.1757 -0.2695 -0.5566
0.0000 -0.0002 1.0000 -0.0061 0.0325 -0.0039
-0.0001 1.0013 -4.9969 -0.1397 -0.1931 0.0337
-2.0002 0.9999 -5.0026 -0.1037 -0.1167 0.6241
-0.0007 1.0072 -28.9975 0.0073 -0.9742 0.1273
-1.0007 1.0065 -29.0003 0.0253 -0.9360 0.4224
0.0003 5.0002 2.0161 -0.8640 -0.0870 0.0635
-0.0003 -4.9999 -3.0161 0.8702 0.0545 -0.0596
-1.0004 -5.0004 -4.0190 0.8943 0.0601 0.2394
-1.9999 4.9997 -1.9897 -0.8035 -0.1408 0.6694
